data_2232344
loop_
_publ_author_name
'Moumou, Mohamed'
'Benharref, Ahmed'
'Daran, Jean-Claude'
'Elhakmaoui, Ahmed'
'Akssira, Mohamed'
'Berraho, Moha'

_publ_section_title
;
 (1<i>S</i>,2<i>R</i>,3<i>R</i>,8<i>R</i>,10<i>S</i>)-3-Chloro-2,8-dihydroxy-3,7-dimethyl-11-methylidene-13-oxabicyclo[8.3.0]tridec-6-en-12-one
;
_journal_coeditor_code IM2319
_journal_issue 11
_journal_name_full 'Acta Crystallographica Section E'
_journal_page_first o2826
_journal_page_last o2827
_journal_paper_doi 10.1107/S1600536811039717
_journal_volume 67
_journal_year 2011
_chemical_formula_iupac 'C15 H21 Cl O4'
_chemical_formula_moiety 'C15 H21 Cl O4'
_chemical_formula_sum 'C15 H21 Cl O4'
_chemical_formula_weight 300.77
_chemical_name_systematic
;
(1<i>S</i>,2<i>R</i>,3<i>R</i>,8<i>R</i>,10<i>S</i>)-3-Chloro-2,8-
dihydroxy-3,7-dimethyl-11-methylidene-13-oxabicyclo[8.3.0]tridec-6-en-12-one
;
_space_group_IT_number 19
_symmetry_cell_setting orthorhombic
_symmetry_space_group_name_Hall 'P 2ac 2ab'
_symmetry_space_group_name_H-M 'P 21 21 21'
_atom_sites_solution_hydrogens geom
_atom_sites_solution_primary direct
_atom_sites_solution_secondary difmap
_audit_creation_method SHELXL-97
_cell_angle_alpha 90.00
_cell_angle_beta 90.00
_cell_angle_gamma 90.00
_cell_formula_units_Z 4
_cell_length_a 8.0224(2)
_cell_length_b 12.1532(2)
_cell_length_c 15.4147(4)
_cell_measurement_reflns_used 8982
_cell_measurement_temperature 180(2)
_cell_measurement_theta_max 26.4
_cell_measurement_theta_min 3.6
_cell_volume 1502.90(6)
_computing_cell_refinement 'CrysAlis PRO (Agilent, 2010)'
_computing_data_collection 'CrysAlis PRO (Agilent, 2010)'
_computing_data_reduction 'CrysAlis PRO (Agilent, 2010)'
_computing_molecular_graphics 'ORTEP-3 for Windows (Farrugia, 1997) and PLATON (Spek, 2009)'
_computing_publication_material 'WinGX (Farrugia, 1999)'
_computing_structure_refinement 'SHELXL97 (Sheldrick, 2008)'
_computing_structure_solution 'SHELXS97 (Sheldrick, 2008)'
_diffrn_ambient_temperature 180(2)
_diffrn_detector_area_resol_mean 16.1978
_diffrn_measured_fraction_theta_full 0.996
_diffrn_measured_fraction_theta_max 0.996
_diffrn_measurement_device_type 'Agilent Xcalibur Eos Gemini ultra'
_diffrn_measurement_method '\w scans'
_diffrn_radiation_monochromator graphite
_diffrn_radiation_source 'Enhance (Mo) X-ray Source'
_diffrn_radiation_type 'Mo K\a'
_diffrn_radiation_wavelength 0.71073
_diffrn_reflns_av_R_equivalents 0.0186
_diffrn_reflns_av_sigmaI/netI 0.0204
_diffrn_reflns_limit_h_max 9
_diffrn_reflns_limit_h_min -10
_diffrn_reflns_limit_k_max 15
_diffrn_reflns_limit_k_min -15
_diffrn_reflns_limit_l_max 19
_diffrn_reflns_limit_l_min -18
_diffrn_reflns_number 8982
_diffrn_reflns_theta_full 26.37
_diffrn_reflns_theta_max 26.37
_diffrn_reflns_theta_min 3.60
_exptl_absorpt_coefficient_mu 0.264
_exptl_absorpt_correction_T_max 1.00000
_exptl_absorpt_correction_T_min 0.88869
_exptl_absorpt_correction_type multi-scan
_exptl_absorpt_process_details
;
(CrysAlis PRO; Agilent, 2010)
;
_exptl_crystal_colour colourless
_exptl_crystal_density_diffrn 1.329
_exptl_crystal_density_method 'not measured'
_exptl_crystal_description Prism
_exptl_crystal_F_000 640
_exptl_crystal_size_max 0.35
_exptl_crystal_size_mid 0.27
_exptl_crystal_size_min 0.17
_refine_diff_density_max 0.214
_refine_diff_density_min -0.206
_refine_ls_abs_structure_details 'Flack (1983), 614 Friedel pairs'
_refine_ls_abs_structure_Flack -0.06(5)
_refine_ls_extinction_method none
_refine_ls_goodness_of_fit_ref 1.043
_refine_ls_hydrogen_treatment constr
_refine_ls_matrix_type full
_refine_ls_number_parameters 185
_refine_ls_number_reflns 3053
_refine_ls_number_restraints 0
_refine_ls_restrained_S_all 1.043
_refine_ls_R_factor_all 0.0282
_refine_ls_R_factor_gt 0.0265
_refine_ls_shift/su_max 0.001
_refine_ls_shift/su_mean 0.000
_refine_ls_structure_factor_coef Fsqd
_refine_ls_weighting_details 'calc w=1/[\s^2^(Fo^2^)+(0.0362P)^2^+0.3492P] where P=(Fo^2^+2Fc^2^)/3'
_refine_ls_weighting_scheme calc
_refine_ls_wR_factor_gt 0.0681
_refine_ls_wR_factor_ref 0.0695
_reflns_number_gt 2944
_reflns_number_total 3053
_reflns_threshold_expression I>2\s(I)
_cod_data_source_file im2319.cif
_cod_data_source_block I
_cod_database_code 2232344
_cod_database_fobs_code 2232344

loop_
_symmetry_equiv_pos_as_xyz
'x, y, z'
'-x+1/2, -y, z+1/2'
'x+1/2, -y+1/2, -z'
'-x, y+1/2, -z+1/2'

loop_
_atom_site_type_symbol
_atom_site_label
_atom_site_fract_x
_atom_site_fract_y
_atom_site_fract_z
_atom_site_U_iso_or_equiv
_atom_site_adp_type
_atom_site_calc_flag
_atom_site_refinement_flags
_atom_site_occupancy
_atom_site_symmetry_multiplicity
Cl Cl 0.47204(6) 0.42068(3) 0.58743(3) 0.03475(11) Uani d . 1 1
C C1 0.60869(16) 0.59828(11) 0.36912(9) 0.0169(3) Uani d . 1 1
H H1 0.6725 0.5379 0.3432 0.020 Uiso calc R 1 1
C C2 0.55399(17) 0.56590(10) 0.46192(9) 0.0169(3) Uani d . 1 1
H H2 0.6465 0.5833 0.5011 0.020 Uiso calc R 1 1
C C3 0.51598(18) 0.44248(11) 0.47165(9) 0.0193(3) Uani d . 1 1
C C4 0.66321(18) 0.36766(11) 0.44947(11) 0.0226(3) Uani d . 1 1
H H4A 0.6774 0.3691 0.3870 0.027 Uiso calc R 1 1
H H4B 0.6322 0.2931 0.4651 0.027 Uiso calc R 1 1
C C5 0.83398(18) 0.39143(12) 0.49062(11) 0.0271(3) Uani d . 1 1
H H5A 0.8208 0.3935 0.5532 0.033 Uiso calc R 1 1
H H5B 0.9085 0.3310 0.4770 0.033 Uiso calc R 1 1
C C6 0.91472(16) 0.49718(12) 0.46184(10) 0.0211(3) Uani d . 1 1
H H6 0.9289 0.5519 0.5034 0.025 Uiso calc R 1 1
C C7 0.96724(17) 0.51863(11) 0.38212(10) 0.0201(3) Uani d . 1 1
C C8 1.01946(18) 0.63373(12) 0.35599(10) 0.0213(3) Uani d . 1 1
H H8 1.1106 0.6281 0.3139 0.026 Uiso calc R 1 1
C C9 0.87577(18) 0.69698(12) 0.31401(10) 0.0231(3) Uani d . 1 1
H H9A 0.8484 0.6619 0.2593 0.028 Uiso calc R 1 1
H H9B 0.9135 0.7711 0.3012 0.028 Uiso calc R 1 1
C C10 0.71583(16) 0.70436(11) 0.36933(10) 0.0181(3) Uani d . 1 1
H H10 0.7458 0.7230 0.4292 0.022 Uiso calc R 1 1
C C11 0.59596(18) 0.78895(13) 0.33507(10) 0.0228(3) Uani d . 1 1
C C12 0.44945(19) 0.73049(13) 0.29884(11) 0.0264(3) Uani d . 1 1
C C13 0.6075(2) 0.89766(13) 0.33538(12) 0.0329(4) Uani d . 1 1
H H13A 0.5217 0.9401 0.3123 0.039 Uiso calc R 1 1
H H13B 0.7013 0.9316 0.3587 0.039 Uiso calc R 1 1
C C14 0.9722(2) 0.43627(13) 0.30957(11) 0.0296(3) Uani d . 1 1
H H14A 0.9579 0.3636 0.3327 0.044 Uiso calc R 1 1
H H14B 1.0777 0.4409 0.2804 0.044 Uiso calc R 1 1
H H14C 0.8842 0.4517 0.2692 0.044 Uiso calc R 1 1
C C15 0.36070(18) 0.40750(12) 0.42250(11) 0.0267(3) Uani d . 1 1
H H15A 0.3759 0.4215 0.3617 0.040 Uiso calc R 1 1
H H15B 0.2666 0.4485 0.4433 0.040 Uiso calc R 1 1
H H15C 0.3415 0.3304 0.4314 0.040 Uiso calc R 1 1
O O1 0.33335(15) 0.76689(11) 0.25906(9) 0.0408(3) Uani d . 1 1
O O2 0.46321(13) 0.62157(8) 0.31574(7) 0.0235(2) Uani d . 1 1
O O3 0.41528(12) 0.63183(8) 0.48730(7) 0.0219(2) Uani d . 1 1
H H3 0.4483 0.6844 0.5159 0.033 Uiso calc R 1 1
O O4 1.07598(12) 0.69787(8) 0.42835(8) 0.0261(2) Uani d . 1 1
H H4 1.1646 0.6730 0.4461 0.039 Uiso calc R 1 1

loop_
_atom_site_aniso_label
_atom_site_aniso_U_11
_atom_site_aniso_U_22
_atom_site_aniso_U_33
_atom_site_aniso_U_12
_atom_site_aniso_U_13
_atom_site_aniso_U_23
Cl 0.0427(2) 0.03388(19) 0.0276(2) 0.00420(18) 0.00966(18) 0.00940(16)
C1 0.0124(6) 0.0175(6) 0.0206(7) 0.0001(5) -0.0032(5) 0.0002(5)
C2 0.0130(6) 0.0169(6) 0.0208(7) 0.0019(5) 0.0001(5) -0.0004(5)
C3 0.0188(7) 0.0195(6) 0.0195(7) 0.0008(5) 0.0027(6) 0.0042(5)
C4 0.0204(7) 0.0152(6) 0.0322(8) 0.0012(5) 0.0019(6) 0.0009(6)
C5 0.0201(7) 0.0237(8) 0.0374(9) 0.0051(6) -0.0026(7) 0.0084(6)
C6 0.0134(6) 0.0208(6) 0.0290(8) 0.0032(5) -0.0038(6) -0.0013(6)
C7 0.0109(6) 0.0205(6) 0.0289(8) 0.0014(5) -0.0007(6) -0.0065(6)
C8 0.0150(7) 0.0231(7) 0.0257(7) -0.0018(5) 0.0029(6) -0.0057(6)
C9 0.0200(7) 0.0253(7) 0.0240(8) -0.0045(6) 0.0034(6) 0.0022(6)
C10 0.0155(6) 0.0179(6) 0.0208(7) -0.0011(5) -0.0002(6) 0.0018(6)
C11 0.0201(7) 0.0255(7) 0.0228(8) 0.0007(6) 0.0026(6) 0.0061(6)
C12 0.0217(7) 0.0308(8) 0.0267(8) -0.0005(6) 0.0007(7) 0.0100(6)
C13 0.0331(9) 0.0247(8) 0.0408(10) 0.0031(7) 0.0023(8) 0.0073(7)
C14 0.0240(8) 0.0288(8) 0.0361(9) -0.0018(6) 0.0042(7) -0.0135(7)
C15 0.0191(7) 0.0201(7) 0.0410(9) -0.0039(6) -0.0041(7) 0.0039(7)
O1 0.0255(6) 0.0461(7) 0.0507(8) 0.0016(5) -0.0121(6) 0.0243(6)
O2 0.0193(5) 0.0256(5) 0.0255(5) -0.0039(4) -0.0078(5) 0.0052(4)
O3 0.0156(5) 0.0193(5) 0.0308(6) 0.0022(4) 0.0021(4) -0.0050(4)
O4 0.0169(5) 0.0233(5) 0.0380(7) 0.0005(4) -0.0052(4) -0.0100(5)

loop_
_atom_type_symbol
_atom_type_description
_atom_type_scat_dispersion_real
_atom_type_scat_dispersion_imag
_atom_type_scat_source
C C 0.0033 0.0016 'International Tables Vol C Tables 4.2.6.8 and 6.1.1.4'
H H 0.0000 0.0000 'International Tables Vol C Tables 4.2.6.8 and 6.1.1.4'
O O 0.0106 0.0060 'International Tables Vol C Tables 4.2.6.8 and 6.1.1.4'
Cl Cl 0.1484 0.1585 'International Tables Vol C Tables 4.2.6.8 and 6.1.1.4'

loop_
_geom_angle_atom_site_label_1
_geom_angle_atom_site_label_2
_geom_angle_atom_site_label_3
_geom_angle
O2 C1 C2 110.16(11)
O2 C1 C10 106.51(10)
C2 C1 C10 111.53(11)
O2 C1 H1 109.5
C2 C1 H1 109.5
C10 C1 H1 109.5
O3 C2 C3 111.50(11)
O3 C2 C1 109.40(11)
C3 C2 C1 113.23(11)
O3 C2 H2 107.5
C3 C2 H2 107.5
C1 C2 H2 107.5
C15 C3 C4 110.83(12)
C15 C3 C2 112.77(11)
C4 C3 C2 113.89(11)
C15 C3 Cl 106.66(10)
C4 C3 Cl 106.23(10)
C2 C3 Cl 105.86(9)
C3 C4 C5 118.97(12)
C3 C4 H4A 107.6
C5 C4 H4A 107.6
C3 C4 H4B 107.6
C5 C4 H4B 107.6
H4A C4 H4B 107.0
C6 C5 C4 114.97(12)
C6 C5 H5A 108.5
C4 C5 H5A 108.5
C6 C5 H5B 108.5
C4 C5 H5B 108.5
H5A C5 H5B 107.5
C7 C6 C5 125.30(14)
C7 C6 H6 117.3
C5 C6 H6 117.3
C6 C7 C14 124.62(13)
C6 C7 C8 121.08(13)
C14 C7 C8 114.22(12)
O4 C8 C7 112.49(12)
O4 C8 C9 107.12(11)
C7 C8 C9 111.61(12)
O4 C8 H8 108.5
C7 C8 H8 108.5
C9 C8 H8 108.5
C8 C9 C10 114.96(12)
C8 C9 H9A 108.5
C10 C9 H9A 108.5
C8 C9 H9B 108.5
C10 C9 H9B 108.5
H9A C9 H9B 107.5
C11 C10 C9 112.17(12)
C11 C10 C1 102.32(11)
C9 C10 C1 114.31(12)
C11 C10 H10 109.3
C9 C10 H10 109.3
C1 C10 H10 109.3
C13 C11 C12 122.32(15)
C13 C11 C10 129.51(15)
C12 C11 C10 108.16(13)
O1 C12 O2 121.48(15)
O1 C12 C11 129.15(15)
O2 C12 C11 109.36(13)
C11 C13 H13A 120.0
C11 C13 H13B 120.0
H13A C13 H13B 120.0
C7 C14 H14A 109.5
C7 C14 H14B 109.5
H14A C14 H14B 109.5
C7 C14 H14C 109.5
H14A C14 H14C 109.5
H14B C14 H14C 109.5
C3 C15 H15A 109.5
C3 C15 H15B 109.5
H15A C15 H15B 109.5
C3 C15 H15C 109.5
H15A C15 H15C 109.5
H15B C15 H15C 109.5
C12 O2 C1 111.36(11)
C2 O3 H3 109.5
C8 O4 H4 109.5

loop_
_geom_bond_atom_site_label_1
_geom_bond_atom_site_label_2
_geom_bond_distance
Cl C3 1.8384(15)
C1 O2 1.4557(16)
C1 C2 1.5471(19)
C1 C10 1.5495(18)
C1 H1 0.9800
C2 O3 1.4260(16)
C2 C3 1.5380(18)
C2 H2 0.9800
C3 C15 1.519(2)
C3 C4 1.5292(19)
C4 C5 1.537(2)
C4 H4A 0.9700
C4 H4B 0.9700
C5 C6 1.506(2)
C5 H5A 0.9700
C5 H5B 0.9700
C6 C7 1.325(2)
C6 H6 0.9300
C7 C14 1.5014(19)
C7 C8 1.5148(19)
C8 O4 1.4343(17)
C8 C9 1.529(2)
C8 H8 0.9800
C9 C10 1.5433(19)
C9 H9A 0.9700
C9 H9B 0.9700
C10 C11 1.504(2)
C10 H10 0.9800
C11 C13 1.324(2)
C11 C12 1.483(2)
C12 O1 1.1997(19)
C12 O2 1.3536(18)
C13 H13A 0.9300
C13 H13B 0.9300
C14 H14A 0.9600
C14 H14B 0.9600
C14 H14C 0.9600
C15 H15A 0.9600
C15 H15B 0.9600
C15 H15C 0.9600
O3 H3 0.8200
O4 H4 0.8200

loop_
_geom_hbond_atom_site_label_D
_geom_hbond_atom_site_label_H
_geom_hbond_atom_site_label_A
_geom_hbond_site_symmetry_A
_geom_hbond_distance_DH
_geom_hbond_distance_HA
_geom_hbond_distance_DA
_geom_hbond_angle_DHA
O3 H3 O4 3_466 0.82 1.96 2.7630(10) 167
O4 H4 O3 1_655 0.82 2.17 2.9800(10) 171

loop_
_cod_related_entry_id
_cod_related_entry_database
_cod_related_entry_code
1 ChemSpider 30657135
